data_7031036
loop_
_publ_author_name
'Dauer, David-R'
'Stalke, Dietmar'

_publ_section_title
;
 Heterocyclic substituted methanides as promising alternatives to the
 ubiquitous nacnac ligand.
;
_journal_issue 38
_journal_name_full 'Dalton transactions (Cambridge, England : 2003)'
_journal_page_first 14432
_journal_page_last 14439
_journal_paper_doi 10.1039/c4dt01008f
_journal_volume 43
_journal_year 2014
_chemical_formula_moiety 'C17 H15 Ga N2 O2'
_chemical_formula_sum 'C17 H15 Ga N2 O2'
_chemical_formula_weight 349.03
_chemical_name_systematic
;
 ?
;
_space_group_crystal_system monoclinic
_space_group_IT_number 4
_space_group_name_Hall 'P 2yb'
_space_group_name_H-M_alt 'P 1 21 1'
_symmetry_space_group_name_Hall 'P 2yb'
_symmetry_space_group_name_H-M 'P 1 21 1'
_atom_sites_solution_hydrogens geom
_audit_creation_method SHELXL-2013
_cell_angle_alpha 90
_cell_angle_beta 107.60(2)
_cell_angle_gamma 90
_cell_formula_units_Z 4
_cell_length_a 8.386(2)
_cell_length_b 13.944(3)
_cell_length_c 13.838(3)
_cell_measurement_reflns_used 9921
_cell_measurement_temperature 100(2)
_cell_measurement_theta_max 26.031
_cell_measurement_theta_min 2.548
_cell_volume 1542.4(6)
_computing_structure_refinement 'SHELXL-2013 (Sheldrick, 2013)'
_diffrn_ambient_temperature 100(2)
_diffrn_measured_fraction_theta_full 0.999
_diffrn_measured_fraction_theta_max 0.999
_diffrn_measurement_device_type 'Bruker Smart Apex II Quazar'
_diffrn_measurement_method 'omega scans'
_diffrn_radiation_type MoK\a
_diffrn_radiation_wavelength 0.71073
_diffrn_reflns_av_R_equivalents 0.0451
_diffrn_reflns_av_unetI/netI 0.0337
_diffrn_reflns_Laue_measured_fraction_full 0.999
_diffrn_reflns_Laue_measured_fraction_max 0.999
_diffrn_reflns_limit_h_max 11
_diffrn_reflns_limit_h_min -11
_diffrn_reflns_limit_k_max 18
_diffrn_reflns_limit_k_min -18
_diffrn_reflns_limit_l_max 18
_diffrn_reflns_limit_l_min -18
_diffrn_reflns_number 46102
_diffrn_reflns_point_group_measured_fraction_full 1.000
_diffrn_reflns_point_group_measured_fraction_max 0.999
_diffrn_reflns_theta_full 25.242
_diffrn_reflns_theta_max 28.321
_diffrn_reflns_theta_min 1.460
_diffrn_source 'INCOATEC Mo Microsource'
_exptl_absorpt_coefficient_mu 1.792
_exptl_absorpt_correction_T_max 0.7457
_exptl_absorpt_correction_T_min 0.7031
_exptl_absorpt_correction_type multi-scan
_exptl_absorpt_process_details SADABS-2008/2
_exptl_crystal_colour yellow
_exptl_crystal_density_diffrn 1.503
_exptl_crystal_description block
_exptl_crystal_F_000 712
_exptl_crystal_size_max 0.089
_exptl_crystal_size_mid 0.073
_exptl_crystal_size_min 0.070
_refine_diff_density_max 1.298
_refine_diff_density_min -0.517
_refine_diff_density_rms 0.064
_refine_ls_abs_structure_details
;
 Flack x determined using 3495 quotients [(I+)-(I-)]/[(I+)+(I-)]
 (Parsons and Flack (2004), Acta Cryst. A60, s61).
;
_refine_ls_abs_structure_Flack 0.551(6)
_refine_ls_extinction_method none
_refine_ls_goodness_of_fit_ref 1.026
_refine_ls_hydrogen_treatment constr
_refine_ls_matrix_type full
_refine_ls_number_parameters 402
_refine_ls_number_reflns 7674
_refine_ls_number_restraints 176
_refine_ls_restrained_S_all 1.016
_refine_ls_R_factor_all 0.0353
_refine_ls_R_factor_gt 0.0339
_refine_ls_shift/su_max 0.000
_refine_ls_shift/su_mean 0.000
_refine_ls_structure_factor_coef Fsqd
_refine_ls_weighting_details
;
 w=1/[\s^2^(Fo^2^)+(0.0369P)^2^+2.0037P]
 where P=(Fo^2^+2Fc^2^)/3
;
_refine_ls_weighting_scheme calc
_refine_ls_wR_factor_gt 0.0789
_refine_ls_wR_factor_ref 0.0798
_reflns_Friedel_coverage 0.922
_reflns_Friedel_fraction_full 1.000
_reflns_Friedel_fraction_max 0.998
_reflns_number_gt 7502
_reflns_number_total 7674
_reflns_threshold_expression 'I > 2\s(I)'
_cod_data_source_file c4dt01008f2.cif
_cod_data_source_block ddauer_7
_cod_depositor_comments 'Adding full bibliography for 7031030--7031038.cif.'
_cod_database_code 7031036
_shelx_space_group_comment
;
The symmetry employed for this shelxl refinement is uniquely defined
by the following loop, which should always be used as a source of
symmetry information in preference to the above space-group names.
They are only intended as comments.
;
_shelx_estimated_absorpt_t_min 0.857
_shelx_estimated_absorpt_t_max 0.885
_shelxl_version_number 2013-2

loop_
_space_group_symop_operation_xyz
'x, y, z'
'-x, y+1/2, -z'

loop_
_atom_site_label
_atom_site_type_symbol
_atom_site_fract_x
_atom_site_fract_y
_atom_site_fract_z
_atom_site_U_iso_or_equiv
_atom_site_adp_type
_atom_site_occupancy
_atom_site_site_symmetry_order
_atom_site_calc_flag
_atom_site_refinement_flags_posn
_atom_site_refinement_flags_adp
C1 C -0.1625(8) 0.1659(5) 0.4649(5) 0.0176(13) Uani 1 1 d D .
H1 H -0.2444 0.1405 0.4925 0.021 Uiso 1 1 calc R U
C2 C 0.0076(9) 0.1510(5) 0.5147(5) 0.0152(15) Uani 1 1 d D .
O1 O 0.0541(6) 0.1021(4) 0.6047(4) 0.0166(10) Uani 1 1 d D .
C3 C 0.2281(9) 0.0969(5) 0.6329(5) 0.0158(15) Uani 1 1 d D .
C4 C 0.3355(8) 0.0517(5) 0.7147(5) 0.0171(13) Uani 1 1 d D .
H4 H 0.2978 0.0196 0.7642 0.020 Uiso 1 1 calc R U
C5 C 0.5043(8) 0.0562(5) 0.7201(5) 0.0180(13) Uani 1 1 d D .
H5 H 0.5843 0.0253 0.7749 0.022 Uiso 1 1 calc R U
C6 C 0.5596(9) 0.1047(5) 0.6475(6) 0.0183(14) Uani 1 1 d D .
H6 H 0.6759 0.1061 0.6546 0.022 Uiso 1 1 calc R U
C7 C 0.4488(8) 0.1506(5) 0.5656(5) 0.0169(13) Uani 1 1 d D .
H7 H 0.4865 0.1838 0.5167 0.020 Uiso 1 1 calc R U
C8 C 0.2793(8) 0.1459(5) 0.5585(5) 0.0144(14) Uani 1 1 d D .
N1 N 0.1382(7) 0.1792(4) 0.4862(4) 0.0148(12) Uani 1 1 d D .
C9 C -0.2119(7) 0.2181(5) 0.3749(4) 0.0172(12) Uani 1 1 d D .
O2 O -0.3774(5) 0.2378(5) 0.3314(3) 0.0191(9) Uani 1 1 d D .
C10 C -0.3866(9) 0.2904(5) 0.2446(5) 0.0178(15) Uani 1 1 d D .
C11 C -0.5260(9) 0.3254(5) 0.1732(6) 0.0192(15) Uani 1 1 d D .
H11 H -0.6355 0.3161 0.1782 0.023 Uiso 1 1 calc R U
C12 C -0.4974(11) 0.3753(5) 0.0930(6) 0.0230(16) Uani 1 1 d D .
H12 H -0.5892 0.4029 0.0426 0.028 Uiso 1 1 calc R U
C13 C -0.3358(10) 0.3857(5) 0.0854(5) 0.0207(15) Uani 1 1 d D .
H13 H -0.3208 0.4184 0.0285 0.025 Uiso 1 1 calc R U
C14 C -0.1967(9) 0.3495(5) 0.1586(5) 0.0179(13) Uani 1 1 d D .
H14 H -0.0869 0.3578 0.1538 0.021 Uiso 1 1 calc R U
C15 C -0.2259(9) 0.3005(5) 0.2395(5) 0.0151(14) Uani 1 1 d D .
N2 N -0.1168(7) 0.2531(5) 0.3238(4) 0.0175(12) Uani 1 1 d D .
Ga1 Ga 0.13062(8) 0.24129(4) 0.35476(5) 0.01563(15) Uani 1 1 d D .
C16 C 0.2365(10) 0.3684(5) 0.3783(6) 0.0269(14) Uani 1 1 d D .
H16A H 0.1716 0.4134 0.3270 0.040 Uiso 1 1 calc R U
H16B H 0.3506 0.3640 0.3738 0.040 Uiso 1 1 calc R U
H16C H 0.2400 0.3913 0.4459 0.040 Uiso 1 1 calc R U
C17 C 0.1858(10) 0.1420(5) 0.2685(5) 0.0227(14) Uani 1 1 d D .
H17A H 0.1250 0.1549 0.1973 0.034 Uiso 1 1 calc R U
H17B H 0.1536 0.0789 0.2876 0.034 Uiso 1 1 calc R U
H17C H 0.3064 0.1428 0.2779 0.034 Uiso 1 1 calc R U
C18 C 0.5918(8) 0.7903(5) 0.2090(5) 0.0194(15) Uani 1 1 d D .
H18 H 0.5084 0.8156 0.2355 0.023 Uiso 1 1 calc R U
C19 C 0.7592(9) 0.8111(5) 0.2553(5) 0.0171(15) Uani 1 1 d D .
O3 O 0.8016(6) 0.8641(3) 0.3441(4) 0.0197(11) Uani 1 1 d D .
C20 C 0.9756(9) 0.8711(5) 0.3726(6) 0.0170(15) Uani 1 1 d D .
C21 C 1.0792(9) 0.9149(5) 0.4568(5) 0.0196(13) Uani 1 1 d D .
H21 H 1.0376 0.9461 0.5052 0.024 Uiso 1 1 calc R U
C22 C 1.2499(9) 0.9108(5) 0.4671(5) 0.0213(15) Uani 1 1 d D .
H22 H 1.3277 0.9388 0.5249 0.026 Uiso 1 1 calc R U
C23 C 1.3085(9) 0.8662(6) 0.3936(6) 0.0232(16) Uani 1 1 d D .
H23 H 1.4253 0.8659 0.4022 0.028 Uiso 1 1 calc R U
C24 C 1.2006(9) 0.8226(5) 0.3083(5) 0.0206(14) Uani 1 1 d D .
H24 H 1.2402 0.7927 0.2582 0.025 Uiso 1 1 calc R U
C25 C 1.0313(9) 0.8250(5) 0.3005(5) 0.0181(15) Uani 1 1 d D .
N3 N 0.8917(7) 0.7876(5) 0.2275(4) 0.0173(13) Uani 1 1 d D .
C26 C 0.5469(7) 0.7317(5) 0.1231(4) 0.0172(13) Uani 1 1 d D .
O4 O 0.3825(6) 0.7081(5) 0.0832(3) 0.0198(9) Uani 1 1 d D .
C27 C 0.3749(9) 0.6487(5) 0.0004(5) 0.0182(15) Uani 1 1 d D .
C28 C 0.2367(10) 0.6064(6) -0.0660(6) 0.0236(17) Uani 1 1 d D .
H28 H 0.1278 0.6133 -0.0593 0.028 Uiso 1 1 calc R U
C29 C 0.2672(10) 0.5527(5) -0.1439(6) 0.0252(16) Uani 1 1 d D .
H29 H 0.1769 0.5202 -0.1908 0.030 Uiso 1 1 calc R U
C30 C 0.4280(8) 0.5458(5) -0.1545(6) 0.0227(15) Uani 1 1 d D .
H30 H 0.4436 0.5108 -0.2098 0.027 Uiso 1 1 calc R U
C31 C 0.5651(9) 0.5892(5) -0.0856(5) 0.0193(14) Uani 1 1 d D .
H31 H 0.6746 0.5832 -0.0916 0.023 Uiso 1 1 calc R U
C32 C 0.5348(9) 0.6414(5) -0.0079(5) 0.0167(14) Uani 1 1 d D .
N4 N 0.6434(6) 0.6947(4) 0.0720(4) 0.0139(11) Uani 1 1 d D .
Ga2 Ga 0.88892(9) 0.71350(4) 0.10315(5) 0.01590(15) Uani 1 1 d D .
C33 C 0.9471(10) 0.8039(5) 0.0099(5) 0.0232(14) Uani 1 1 d D .
H33A H 0.9195 0.7754 -0.0579 0.035 Uiso 1 1 calc R U
H33B H 1.0672 0.8180 0.0344 0.035 Uiso 1 1 calc R U
H33C H 0.8837 0.8635 0.0067 0.035 Uiso 1 1 calc R U
C34 C 1.0057(9) 0.5899(4) 0.1383(5) 0.0213(12) Uani 1 1 d D .
H34A H 0.9609 0.5441 0.0831 0.032 Uiso 1 1 calc R U
H34B H 0.9887 0.5651 0.2007 0.032 Uiso 1 1 calc R U
H34C H 1.1256 0.5991 0.1487 0.032 Uiso 1 1 calc R U

loop_
_atom_site_aniso_label
_atom_site_aniso_U_11
_atom_site_aniso_U_22
_atom_site_aniso_U_33
_atom_site_aniso_U_23
_atom_site_aniso_U_13
_atom_site_aniso_U_12
C1 0.016(3) 0.018(3) 0.017(3) 0.002(2) 0.002(2) 0.000(3)
C2 0.019(4) 0.014(3) 0.011(3) 0.001(3) 0.002(3) 0.000(3)
O1 0.016(3) 0.017(2) 0.016(2) 0.0049(18) 0.005(2) -0.0007(19)
C3 0.018(4) 0.011(3) 0.018(3) -0.005(3) 0.004(3) -0.002(3)
C4 0.022(3) 0.015(3) 0.011(3) 0.000(2) 0.001(2) -0.001(2)
C5 0.017(3) 0.016(3) 0.020(3) -0.001(2) 0.003(3) -0.001(2)
C6 0.017(3) 0.017(3) 0.021(3) 0.000(3) 0.007(3) 0.000(3)
C7 0.022(3) 0.015(3) 0.015(3) 0.001(2) 0.007(3) -0.001(3)
C8 0.025(4) 0.008(3) 0.009(3) 0.003(2) 0.003(2) 0.000(2)
N1 0.014(3) 0.017(3) 0.013(3) 0.002(2) 0.003(2) -0.001(2)
C9 0.012(3) 0.016(3) 0.019(3) -0.007(3) -0.002(2) 0.000(3)
O2 0.016(2) 0.023(2) 0.017(2) 0.005(2) 0.0024(18) 0.000(2)
C10 0.023(3) 0.015(3) 0.014(3) -0.003(2) 0.004(3) 0.002(2)
C11 0.014(3) 0.019(3) 0.020(3) -0.002(3) -0.001(3) 0.002(3)
C12 0.022(4) 0.015(3) 0.024(4) -0.004(3) -0.004(3) 0.003(3)
C13 0.033(4) 0.014(3) 0.011(3) -0.002(2) 0.001(3) -0.001(3)
C14 0.024(3) 0.017(3) 0.013(3) -0.007(2) 0.005(3) 0.000(3)
C15 0.017(3) 0.014(3) 0.012(3) -0.001(2) 0.002(3) 0.003(3)
N2 0.020(3) 0.019(3) 0.015(2) -0.001(2) 0.006(2) -0.001(2)
Ga1 0.0152(3) 0.0173(3) 0.0147(3) 0.0035(3) 0.0051(3) 0.0006(3)
C16 0.023(3) 0.021(3) 0.036(4) 0.003(3) 0.008(3) -0.004(3)
C17 0.020(4) 0.030(3) 0.017(3) -0.002(3) 0.005(3) 0.001(3)
C18 0.018(3) 0.021(4) 0.018(3) 0.004(3) 0.004(3) -0.001(3)
C19 0.021(4) 0.015(3) 0.018(3) 0.000(3) 0.010(3) 0.002(3)
O3 0.019(3) 0.018(2) 0.022(3) -0.0003(19) 0.005(2) -0.0017(18)
C20 0.015(3) 0.011(3) 0.022(4) 0.001(3) 0.001(3) 0.001(3)
C21 0.023(3) 0.014(3) 0.021(3) -0.001(2) 0.004(3) 0.003(3)
C22 0.025(4) 0.015(3) 0.019(3) -0.006(2) -0.002(3) -0.002(3)
C23 0.019(3) 0.015(3) 0.034(4) -0.007(3) 0.006(3) -0.001(3)
C24 0.016(3) 0.019(3) 0.026(3) -0.004(3) 0.005(3) -0.002(3)
C25 0.017(3) 0.015(3) 0.019(3) 0.002(2) 0.001(3) 0.000(2)
N3 0.016(3) 0.020(3) 0.014(3) 0.000(2) 0.002(2) -0.001(2)
C26 0.018(3) 0.019(3) 0.015(3) 0.002(3) 0.004(2) -0.001(3)
O4 0.017(2) 0.021(2) 0.021(2) 0.000(2) 0.0054(18) 0.000(2)
C27 0.022(4) 0.017(3) 0.015(3) 0.003(2) 0.005(3) 0.002(3)
C28 0.015(3) 0.024(4) 0.028(4) 0.003(3) 0.001(3) -0.001(3)
C29 0.029(4) 0.017(3) 0.025(4) -0.002(3) 0.001(3) -0.006(3)
C30 0.029(4) 0.014(3) 0.021(3) -0.001(3) 0.002(3) 0.001(3)
C31 0.022(3) 0.016(3) 0.019(3) -0.001(2) 0.006(3) -0.002(2)
C32 0.019(3) 0.012(3) 0.016(3) 0.003(2) 0.001(3) -0.001(3)
N4 0.012(2) 0.012(3) 0.017(3) 0.003(2) 0.002(2) 0.0016(19)
Ga2 0.0153(3) 0.0178(3) 0.0146(3) 0.0005(3) 0.0045(3) -0.0002(3)
C33 0.020(4) 0.029(3) 0.020(3) 0.003(3) 0.006(3) 0.001(3)
C34 0.023(4) 0.019(3) 0.022(3) -0.003(2) 0.008(3) 0.003(3)

loop_
_atom_type_symbol
_atom_type_description
_atom_type_scat_dispersion_real
_atom_type_scat_dispersion_imag
_atom_type_scat_source
C C 0.0033 0.0016 'International Tables Vol C Tables 4.2.6.8 and 6.1.1.4'
H H 0.0000 0.0000 'International Tables Vol C Tables 4.2.6.8 and 6.1.1.4'
N N 0.0061 0.0033 'International Tables Vol C Tables 4.2.6.8 and 6.1.1.4'
O O 0.0106 0.0060 'International Tables Vol C Tables 4.2.6.8 and 6.1.1.4'
Ga Ga 0.2307 1.6083 'International Tables Vol C Tables 4.2.6.8 and 6.1.1.4'

loop_
_geom_angle_atom_site_label_1
_geom_angle_atom_site_label_2
_geom_angle_atom_site_label_3
_geom_angle
C9 C1 C2 120.1(6)
C9 C1 H1 120.0
C2 C1 H1 120.0
N1 C2 O1 112.5(6)
N1 C2 C1 128.2(6)
O1 C2 C1 119.3(6)
C2 O1 C3 105.4(5)
C4 C3 O1 128.8(6)
C4 C3 C8 124.0(7)
O1 C3 C8 107.2(6)
C3 C4 C5 115.3(7)
C3 C4 H4 122.4
C5 C4 H4 122.4
C4 C5 C6 122.2(6)
C4 C5 H5 118.9
C6 C5 H5 118.9
C7 C6 C5 121.6(6)
C7 C6 H6 119.2
C5 C6 H6 119.2
C6 C7 C8 116.9(6)
C6 C7 H7 121.5
C8 C7 H7 121.5
N1 C8 C7 131.9(6)
N1 C8 C3 108.0(6)
C7 C8 C3 120.0(6)
C2 N1 C8 106.8(5)
C2 N1 Ga1 126.5(4)
C8 N1 Ga1 126.2(4)
N2 C9 O2 113.1(5)
N2 C9 C1 127.8(6)
O2 C9 C1 119.2(6)
C9 O2 C10 105.7(5)
C11 C10 C15 124.0(7)
C11 C10 O2 128.5(7)
C15 C10 O2 107.4(6)
C10 C11 C12 115.9(7)
C10 C11 H11 122.0
C12 C11 H11 122.0
C11 C12 C13 121.2(7)
C11 C12 H12 119.4
C13 C12 H12 119.4
C14 C13 C12 121.8(7)
C14 C13 H13 119.1
C12 C13 H13 119.1
C13 C14 C15 116.8(7)
C13 C14 H14 121.6
C15 C14 H14 121.6
C10 C15 C14 120.2(7)
C10 C15 N2 108.0(6)
C14 C15 N2 131.8(7)
C9 N2 C15 105.8(5)
C9 N2 Ga1 128.1(5)
C15 N2 Ga1 126.1(5)
C16 Ga1 C17 123.8(3)
C16 Ga1 N2 110.5(3)
C17 Ga1 N2 110.3(3)
C16 Ga1 N1 110.6(3)
C17 Ga1 N1 107.4(3)
N2 Ga1 N1 88.6(2)
Ga1 C16 H16A 109.5
Ga1 C16 H16B 109.5
H16A C16 H16B 109.5
Ga1 C16 H16C 109.5
H16A C16 H16C 109.5
H16B C16 H16C 109.5
Ga1 C17 H17A 109.5
Ga1 C17 H17B 109.5
H17A C17 H17B 109.5
Ga1 C17 H17C 109.5
H17A C17 H17C 109.5
H17B C17 H17C 109.5
C19 C18 C26 119.3(6)
C19 C18 H18 120.3
C26 C18 H18 120.3
N3 C19 O3 112.2(6)
N3 C19 C18 129.5(6)
O3 C19 C18 118.3(6)
C19 O3 C20 104.7(5)
C21 C20 C25 123.8(7)
C21 C20 O3 127.8(7)
C25 C20 O3 108.5(6)
C20 C21 C22 115.9(7)
C20 C21 H21 122.1
C22 C21 H21 122.1
C21 C22 C23 121.2(7)
C21 C22 H22 119.4
C23 C22 H22 119.4
C24 C23 C22 121.9(7)
C24 C23 H23 119.1
C22 C23 H23 119.1
C25 C24 C23 116.2(7)
C25 C24 H24 121.9
C23 C24 H24 121.9
C20 C25 C24 121.0(7)
C20 C25 N3 107.7(6)
C24 C25 N3 131.3(7)
C19 N3 C25 107.0(6)
C19 N3 Ga2 125.9(5)
C25 N3 Ga2 127.2(5)
N4 C26 O4 113.3(5)
N4 C26 C18 129.0(6)
O4 C26 C18 117.7(5)
C26 O4 C27 105.3(5)
C28 C27 C32 123.7(7)
C28 C27 O4 128.4(7)
C32 C27 O4 107.8(6)
C27 C28 C29 115.5(7)
C27 C28 H28 122.2
C29 C28 H28 122.2
C28 C29 C30 121.5(7)
C28 C29 H29 119.3
C30 C29 H29 119.3
C31 C30 C29 121.4(7)
C31 C30 H30 119.3
C29 C30 H30 119.3
C32 C31 C30 116.9(7)
C32 C31 H31 121.5
C30 C31 H31 121.5
C27 C32 C31 120.9(7)
C27 C32 N4 107.9(6)
C31 C32 N4 131.2(7)
C26 N4 C32 105.6(5)
C26 N4 Ga2 126.2(5)
C32 N4 Ga2 128.2(5)
C33 Ga2 C34 121.3(3)
C33 Ga2 N4 112.8(3)
C34 Ga2 N4 110.1(3)
C33 Ga2 N3 107.0(3)
C34 Ga2 N3 111.3(3)
N4 Ga2 N3 89.8(2)
Ga2 C33 H33A 109.5
Ga2 C33 H33B 109.5
H33A C33 H33B 109.5
Ga2 C33 H33C 109.5
H33A C33 H33C 109.5
H33B C33 H33C 109.5
Ga2 C34 H34A 109.5
Ga2 C34 H34B 109.5
H34A C34 H34B 109.5
Ga2 C34 H34C 109.5
H34A C34 H34C 109.5
H34B C34 H34C 109.5

loop_
_geom_bond_atom_site_label_1
_geom_bond_atom_site_label_2
_geom_bond_distance
C1 C9 1.393(8)
C1 C2 1.399(9)
C1 H1 0.9500
C2 N1 1.331(9)
C2 O1 1.369(8)
O1 C3 1.394(8)
C3 C4 1.368(9)
C3 C8 1.406(9)
C4 C5 1.396(8)
C4 H4 0.9500
C5 C6 1.401(9)
C5 H5 0.9500
C6 C7 1.386(9)
C6 H6 0.9500
C7 C8 1.396(9)
C7 H7 0.9500
C8 N1 1.379(8)
N1 Ga1 1.998(5)
C9 N2 1.310(7)
C9 O2 1.363(7)
O2 C10 1.389(8)
C10 C11 1.372(9)
C10 C15 1.378(10)
C11 C12 1.391(10)
C11 H11 0.9500
C12 C13 1.398(11)
C12 H12 0.9500
C13 C14 1.388(9)
C13 H13 0.9500
C14 C15 1.395(9)
C14 H14 0.9500
C15 N2 1.411(8)
N2 Ga1 1.994(5)
Ga1 C16 1.965(7)
Ga1 C17 1.972(7)
C16 H16A 0.9800
C16 H16B 0.9800
C16 H16C 0.9800
C17 H17A 0.9800
C17 H17B 0.9800
C17 H17C 0.9800
C18 C19 1.386(9)
C18 C26 1.397(8)
C18 H18 0.9500
C19 N3 1.322(9)
C19 O3 1.386(8)
O3 C20 1.395(8)
C20 C21 1.368(9)
C20 C25 1.382(9)
C21 C22 1.396(9)
C21 H21 0.9500
C22 C23 1.402(9)
C22 H22 0.9500
C23 C24 1.392(9)
C23 H23 0.9500
C24 C25 1.391(9)
C24 H24 0.9500
C25 N3 1.396(9)
N3 Ga2 2.001(6)
C26 N4 1.328(7)
C26 O4 1.362(7)
O4 C27 1.400(8)
C27 C28 1.375(10)
C27 C32 1.383(9)
C28 C29 1.399(10)
C28 H28 0.9500
C29 C30 1.403(11)
C29 H29 0.9500
C30 C31 1.390(9)
C30 H30 0.9500
C31 C32 1.384(9)
C31 H31 0.9500
C32 N4 1.413(8)
N4 Ga2 1.990(5)
Ga2 C33 1.968(7)
Ga2 C34 1.969(6)
C33 H33A 0.9800
C33 H33B 0.9800
C33 H33C 0.9800
C34 H34A 0.9800
C34 H34B 0.9800
C34 H34C 0.9800

loop_
_geom_torsion_atom_site_label_1
_geom_torsion_atom_site_label_2
_geom_torsion_atom_site_label_3
_geom_torsion_atom_site_label_4
_geom_torsion
C9 C1 C2 N1 -1.5(12)
C9 C1 C2 O1 178.0(6)
N1 C2 O1 C3 -2.1(8)
C1 C2 O1 C3 178.4(7)
C2 O1 C3 C4 -176.8(7)
C2 O1 C3 C8 1.5(8)
O1 C3 C4 C5 177.5(7)
C8 C3 C4 C5 -0.6(11)
C3 C4 C5 C6 0.8(11)
C4 C5 C6 C7 -0.3(12)
C5 C6 C7 C8 -0.4(11)
C6 C7 C8 N1 -176.9(7)
C6 C7 C8 C3 0.6(10)
C4 C3 C8 N1 177.9(7)
O1 C3 C8 N1 -0.5(8)
C4 C3 C8 C7 -0.1(11)
O1 C3 C8 C7 -178.6(6)
O1 C2 N1 C8 1.8(8)
C1 C2 N1 C8 -178.7(7)
O1 C2 N1 Ga1 173.7(5)
C1 C2 N1 Ga1 -6.8(12)
C7 C8 N1 C2 177.0(8)
C3 C8 N1 C2 -0.7(8)
C7 C8 N1 Ga1 5.0(11)
C3 C8 N1 Ga1 -172.7(5)
C2 C1 C9 N2 4.3(11)
C2 C1 C9 O2 -175.4(7)
N2 C9 O2 C10 -0.1(8)
C1 C9 O2 C10 179.6(6)
C9 O2 C10 C11 178.3(8)
C9 O2 C10 C15 -0.2(8)
C15 C10 C11 C12 -1.3(12)
O2 C10 C11 C12 -179.5(7)
C10 C11 C12 C13 2.0(11)
C11 C12 C13 C14 -2.1(12)
C12 C13 C14 C15 1.2(11)
C11 C10 C15 C14 0.6(13)
O2 C10 C15 C14 179.1(6)
C11 C10 C15 N2 -178.2(7)
O2 C10 C15 N2 0.4(9)
C13 C14 C15 C10 -0.5(11)
C13 C14 C15 N2 177.9(7)
O2 C9 N2 C15 0.3(8)
C1 C9 N2 C15 -179.4(7)
O2 C9 N2 Ga1 -178.7(5)
C1 C9 N2 Ga1 1.7(11)
C10 C15 N2 C9 -0.4(8)
C14 C15 N2 C9 -178.9(8)
C10 C15 N2 Ga1 178.6(5)
C14 C15 N2 Ga1 0.1(12)
C26 C18 C19 N3 4.1(12)
C26 C18 C19 O3 -175.9(6)
N3 C19 O3 C20 -1.2(8)
C18 C19 O3 C20 178.8(7)
C19 O3 C20 C21 -178.4(7)
C19 O3 C20 C25 1.3(8)
C25 C20 C21 C22 0.0(12)
O3 C20 C21 C22 179.7(7)
C20 C21 C22 C23 1.4(12)
C21 C22 C23 C24 -1.2(13)
C22 C23 C24 C25 -0.4(12)
C21 C20 C25 C24 -1.7(13)
O3 C20 C25 C24 178.5(7)
C21 C20 C25 N3 178.8(7)
O3 C20 C25 N3 -1.0(9)
C23 C24 C25 C20 1.8(12)
C23 C24 C25 N3 -178.7(7)
O3 C19 N3 C25 0.6(8)
C18 C19 N3 C25 -179.4(8)
O3 C19 N3 Ga2 -178.9(4)
C18 C19 N3 Ga2 1.2(12)
C20 C25 N3 C19 0.3(9)
C24 C25 N3 C19 -179.2(9)
C20 C25 N3 Ga2 179.7(5)
C24 C25 N3 Ga2 0.2(13)
C19 C18 C26 N4 -4.3(11)
C19 C18 C26 O4 176.1(7)
N4 C26 O4 C27 1.4(8)
C18 C26 O4 C27 -179.0(6)
C26 O4 C27 C28 -179.2(8)
C26 O4 C27 C32 -1.8(9)
C32 C27 C28 C29 1.1(12)
O4 C27 C28 C29 178.1(7)
C27 C28 C29 C30 -2.0(12)
C28 C29 C30 C31 2.4(12)
C29 C30 C31 C32 -1.7(11)
C28 C27 C32 C31 -0.4(13)
O4 C27 C32 C31 -178.0(6)
C28 C27 C32 N4 179.1(7)
O4 C27 C32 N4 1.6(9)
C30 C31 C32 C27 0.7(11)
C30 C31 C32 N4 -178.8(7)
O4 C26 N4 C32 -0.4(8)
C18 C26 N4 C32 180.0(7)
O4 C26 N4 Ga2 178.8(5)
C18 C26 N4 Ga2 -0.8(11)
C27 C32 N4 C26 -0.8(8)
C31 C32 N4 C26 178.8(8)
C27 C32 N4 Ga2 -180.0(5)
C31 C32 N4 Ga2 -0.5(11)
